data_4512109
loop_
_publ_author_name
'Komornicka, Dorota'
'Wo\/lcyrz, Marek'
'Pietraszko, Adam'

_publ_section_title
;
 Polymorphism and Polytypism of \a-LiNH4SO4Crystals. Monte Carlo Modeling
 Based on X-ray Diffuse Scattering
;
_journal_issue 11
_journal_name_full 'Crystal Growth &amp; Design'
_journal_page_first 5784
_journal_paper_doi 10.1021/cg501044n
_journal_volume 14
_journal_year 2014
_chemical_formula_sum 'H4 Li N O4 S'
_chemical_formula_weight 121.04
_chemical_name_systematic
; 
 ? 
;
_space_group_IT_number 29
_symmetry_cell_setting orthorhombic
_symmetry_space_group_name_Hall 'P 2c -2ac'
_symmetry_space_group_name_H-M 'P c a 21'
_atom_sites_solution_hydrogens geom
_atom_sites_solution_primary direct
_atom_sites_solution_secondary difmap
_audit_creation_method SHELXL-2013
_cell_angle_alpha 90.00
_cell_angle_beta 90.00
_cell_angle_gamma 90.00
_cell_formula_units_Z 8
_cell_length_a 10.210(2)
_cell_length_b 5.0080(10)
_cell_length_c 17.153(3)
_cell_measurement_temperature 383.0(5)
_cell_volume 877.1(3)
_computing_cell_refinement 'CRYSALIS v.171.33.42'
_computing_data_collection 'CRYSALIS v.171.33.42'
_computing_data_reduction 'CRYSALIS v.171.33.42'
_computing_molecular_graphics 'Diamond 3.2'
_computing_structure_refinement 'SHELXL-97 (Sheldrick, 1997)'
_computing_structure_solution 'SHELXS-97 (Sheldrick, 1990)'
_diffrn_ambient_temperature 383.0(5)
_diffrn_measured_fraction_theta_full 0.950
_diffrn_measured_fraction_theta_max 0.950
_diffrn_measurement_device_type KM4CCD
_diffrn_measurement_method CCD
_diffrn_radiation_monochromator graphite
_diffrn_radiation_source 'fine-focus sealed tube'
_diffrn_radiation_type MoK\a
_diffrn_radiation_wavelength 0.71073
_diffrn_reflns_av_R_equivalents 0.0228
_diffrn_reflns_av_sigmaI/netI 0.0152
_diffrn_reflns_limit_h_max 8
_diffrn_reflns_limit_h_min -14
_diffrn_reflns_limit_k_max 6
_diffrn_reflns_limit_k_min -6
_diffrn_reflns_limit_l_max 23
_diffrn_reflns_limit_l_min -19
_diffrn_reflns_number 8293
_diffrn_reflns_theta_full 29.62
_diffrn_reflns_theta_max 29.62
_diffrn_reflns_theta_min 4.53
_exptl_absorpt_coefficient_mu 0.626
_exptl_absorpt_correction_T_max 1.0943
_exptl_absorpt_correction_T_min 0.8932
_exptl_absorpt_correction_type numerical
_exptl_absorpt_process_details 'CRYSALIS v.171.33.42'
_exptl_crystal_colour COLORLESS
_exptl_crystal_density_diffrn 1.833
_exptl_crystal_density_method 'not measured'
_exptl_crystal_description UNSHAPED
_exptl_crystal_F_000 496
_exptl_crystal_size_max 0.35
_exptl_crystal_size_mid 0.31
_exptl_crystal_size_min 0.24
_refine_diff_density_max 0.479
_refine_diff_density_min -0.309
_refine_diff_density_rms 0.070
_refine_ls_abs_structure_details 'Flack H D (1983), Acta Cryst. A39, 876-881'
_refine_ls_abs_structure_Flack 0.21(14)
_refine_ls_extinction_method none
_refine_ls_goodness_of_fit_ref 1.139
_refine_ls_hydrogen_treatment mixed
_refine_ls_matrix_type full
_refine_ls_number_parameters 127
_refine_ls_number_reflns 2072
_refine_ls_number_restraints 1
_refine_ls_restrained_S_all 1.139
_refine_ls_R_factor_all 0.0407
_refine_ls_R_factor_gt 0.0353
_refine_ls_shift/su_max 0.074
_refine_ls_shift/su_mean 0.062
_refine_ls_structure_factor_coef Fsqd
_refine_ls_weighting_details 'calc w=1/[\s^2^(Fo^2^)+(0.0250P)^2^+1.0000P] where P=(Fo^2^+2Fc^2^)/3'
_refine_ls_weighting_scheme calc
_refine_ls_wR_factor_gt 0.0792
_refine_ls_wR_factor_ref 0.0816
_reflns_number_gt 1873
_reflns_number_total 2072
_reflns_threshold_expression >2sigma(I)
_cod_data_source_file cg501044n_si_001.cif
_cod_data_source_block LAS_F_383K
_cod_depositor_comments
;
The following automatic conversions were performed:

'_exptl_absorpt_correction_type' value 'NUMERICAL' changed to
'numerical' according to
/home/saulius/struct/COD-crude-data--automatic-downloads/rss-feeds/ACS/lib/dictionaries/cif_core.dic
dictionary named 'cif_core.dic' version 2.4.2 from 2011-04-26.

Automatic conversion script
Id: cif_fix_values 2827 2014-09-09 07:05:25Z andrius 

 Adding full bibliography for 4512107--4512110.cif.
;
_cod_database_code 4512109
_shelxl_version_number 2013-2

loop_
_symmetry_equiv_pos_as_xyz
'x, y, z'
'-x, -y, z+1/2'
'x+1/2, -y, z'
'-x+1/2, y, z+1/2'

loop_
_atom_site_label
_atom_site_type_symbol
_atom_site_fract_x
_atom_site_fract_y
_atom_site_fract_z
_atom_site_U_iso_or_equiv
_atom_site_adp_type
_atom_site_occupancy
_atom_site_symmetry_multiplicity
_atom_site_calc_flag
S1 S 0.273128(19) 0.96462(4) -0.097485(10) 0.02005(4) Uani 1 1 d
S2 S 0.476572(18) 0.53485(4) 0.099107(9) 0.01943(4) Uani 1 1 d
O1 O 0.26614(7) 0.67072(12) -0.08819(5) 0.03951(19) Uani 1 1 d
O2 O 0.19670(6) 0.09183(13) -0.03474(4) 0.03160(17) Uani 1 1 d
O3 O 0.22063(7) 0.03590(17) -0.17280(5) 0.0486(2) Uani 1 1 d
O4 O 0.41060(6) 0.04533(14) -0.09023(5) 0.03682(19) Uani 1 1 d
O5 O 0.48581(7) 0.82797(12) 0.09044(5) 0.03865(19) Uani 1 1 d
O6 O 0.05555(6) 0.59156(13) 0.03675(4) 0.03121(17) Uani 1 1 d
O7 O 0.03018(8) 0.53700(19) 0.17534(4) 0.0468(2) Uani 1 1 d
O8 O 0.33953(6) 0.45458(14) 0.09363(5) 0.03663(18) Uani 1 1 d
N1 N 0.21934(8) 0.97786(18) 0.16981(5) 0.0339(2) Uani 1 1 d
N2 N 0.01861(8) 0.48000(18) -0.16426(5) 0.0353(2) Uani 1 1 d
Li1 Li 0.02162(17) 0.9564(3) 0.00096(10) 0.0331(4) Uani 1 1 d
Li2 Li 0.22268(13) 0.4587(3) 0.00291(10) 0.0269(4) Uani 1 1 d
H11 H 0.2263 0.9924 0.2251 0.050 Uiso 1 1 d
H12 H 0.1425 0.0578 0.1484 0.050 Uiso 1 1 d
H13 H 0.2766 0.0890 0.1428 0.050 Uiso 1 1 d
H14 H 0.2383 0.7989 0.1573 0.050 Uiso 1 1 d
H21 H 0.0095 0.4865 -0.2191 0.050 Uiso 1 1 d
H22 H 0.0963 0.5670 -0.1482 0.050 Uiso 1 1 d
H23 H 0.0071 0.3038 -0.1448 0.050 Uiso 1 1 d
H24 H 0.4612 0.4007 -0.1395 0.050 Uiso 1 1 d

loop_
_atom_site_aniso_label
_atom_site_aniso_U_11
_atom_site_aniso_U_22
_atom_site_aniso_U_33
_atom_site_aniso_U_23
_atom_site_aniso_U_13
_atom_site_aniso_U_12
S1 0.01922(7) 0.02007(7) 0.02086(8) -0.00169(8) 0.00166(7) -0.00364(7)
S2 0.01844(7) 0.01989(7) 0.01994(8) 0.00060(9) 0.00134(7) 0.00282(7)
O1 0.0490(3) 0.0214(3) 0.0482(4) -0.0035(3) 0.0144(3) -0.0019(3)
O2 0.0295(3) 0.0284(3) 0.0369(3) -0.0077(3) 0.0110(3) -0.0036(3)
O3 0.0501(4) 0.0684(5) 0.0272(4) 0.0020(4) -0.0061(3) 0.0166(4)
O4 0.0207(3) 0.0464(3) 0.0433(4) -0.0044(3) 0.0031(3) -0.0049(3)
O5 0.0481(3) 0.0205(3) 0.0473(4) -0.0012(3) 0.0127(3) -0.0040(3)
O6 0.0273(3) 0.0281(3) 0.0382(4) 0.0089(3) 0.0104(3) 0.0029(3)
O7 0.0474(4) 0.0655(5) 0.0276(4) -0.0048(3) -0.0057(3) -0.0129(4)
O8 0.0245(3) 0.0451(3) 0.0403(4) 0.0046(4) 0.0000(3) -0.0105(3)
N1 0.0299(4) 0.0414(4) 0.0305(4) 0.0049(3) -0.0003(3) -0.0059(3)
N2 0.0341(4) 0.0357(4) 0.0361(4) 0.0039(4) -0.0001(4) -0.0074(3)
Li1 0.0387(8) 0.0271(7) 0.0334(8) 0.0036(7) 0.0066(7) -0.0093(7)
Li2 0.0168(6) 0.0321(7) 0.0317(8) 0.0012(7) 0.0007(6) -0.0086(6)

loop_
_atom_type_symbol
_atom_type_description
_atom_type_scat_dispersion_real
_atom_type_scat_dispersion_imag
_atom_type_scat_source
S S 0.1246 0.1234 'International Tables Vol C Tables 4.2.6.8 and 6.1.1.4'
O O 0.0106 0.0060 'International Tables Vol C Tables 4.2.6.8 and 6.1.1.4'
N N 0.0061 0.0033 'International Tables Vol C Tables 4.2.6.8 and 6.1.1.4'
Li Li -0.0003 0.0001 'International Tables Vol C Tables 4.2.6.8 and 6.1.1.4'
H H 0.0000 0.0000 'International Tables Vol C Tables 4.2.6.8 and 6.1.1.4'

loop_
_geom_angle_atom_site_label_1
_geom_angle_atom_site_label_2
_geom_angle_atom_site_label_3
_geom_angle
_geom_angle_site_symmetry_1
_geom_angle_site_symmetry_3
O3 S1 O4 111.30(5) 1_565 1_565
O3 S1 O2 110.49(5) 1_565 1_565
O4 S1 O2 109.01(4) 1_565 1_565
O3 S1 O1 108.90(5) 1_565 .
O4 S1 O1 108.11(4) 1_565 .
O2 S1 O1 108.98(4) 1_565 .
O8 S2 O7 110.41(5) . 3_565
O8 S2 O5 109.17(4) . .
O7 S2 O5 108.07(5) 3_565 .
O8 S2 O6 110.96(4) . 3_565
O7 S2 O6 109.67(5) 3_565 3_565
O5 S2 O6 108.48(4) . 3_565
O8 S2 Li2 140.29(5) . 3_565
O7 S2 Li2 100.41(5) 3_565 3_565
O5 S2 Li2 83.16(4) . 3_565
O6 S2 Li2 32.16(4) 3_565 3_565
O8 S2 Li1 83.43(4) . 3_565
O7 S2 Li1 103.96(5) 3_565 3_565
O5 S2 Li1 138.07(5) . 3_565
O6 S2 Li1 33.44(4) 3_565 3_565
Li2 S2 Li1 64.85(5) 3_565 3_565
S1 O1 Li2 129.86(7) . .
S1 O2 Li2 124.92(6) 1_545 .
S1 O2 Li1 123.23(6) 1_545 1_545
Li2 O2 Li1 109.62(7) . 1_545
S1 O4 Li1 129.00(7) 1_545 3_565
S2 O5 Li1 130.82(7) . 3_575
S2 O6 Li2 123.61(6) 3_465 .
S2 O6 Li1 121.92(6) 3_465 .
Li2 O6 Li1 112.68(8) . .
S2 O8 Li2 129.18(7) . .
H11 N1 H14 106.5 . .
H21 N2 H22 110.9 . .
H21 N2 H23 111.6 . .
H22 N2 H23 115.4 . .
O5 Li1 O4 122.70(9) 3_475 3_465
O5 Li1 O6 108.01(9) 3_475 .
O4 Li1 O6 110.70(9) 3_465 .
O5 Li1 O2 102.96(8) 3_475 1_565
O4 Li1 O2 106.08(9) 3_465 1_565
O6 Li1 O2 104.67(8) . 1_565
O5 Li1 S2 89.05(7) 3_475 3_465
O4 Li1 S2 111.03(7) 3_465 3_465
O6 Li1 S2 24.64(3) . 3_465
O2 Li1 S2 125.56(7) 1_565 3_465
O5 Li1 Li2 123.32(8) 3_475 .
O4 Li1 Li2 112.21(8) 3_465 .
O6 Li1 Li2 33.30(5) . .
O2 Li1 Li2 72.42(6) 1_565 .
S2 Li1 Li2 57.43(4) 3_465 .
O5 Li1 Li2 71.04(6) 3_475 1_565
O4 Li1 Li2 112.51(7) 3_465 1_565
O6 Li1 Li2 127.43(8) . 1_565
O2 Li1 Li2 34.76(4) 1_565 1_565
S2 Li1 Li2 136.27(6) 3_465 1_565
Li2 Li1 Li2 101.30(6) . 1_565
O6 Li2 O1 104.88(8) . .
O6 Li2 O8 107.71(8) . .
O1 Li2 O8 120.37(8) . .
O6 Li2 O2 107.65(7) . .
O1 Li2 O2 106.13(8) . .
O8 Li2 O2 109.45(8) . .
O6 Li2 S2 24.23(3) . 3_465
O1 Li2 S2 128.84(7) . 3_465
O8 Li2 S2 94.19(6) . 3_465
O2 Li2 S2 94.45(6) . 3_465
O6 Li2 Li1 34.02(5) . .
O1 Li2 Li1 73.42(6) . .
O8 Li2 Li1 113.77(7) . .
O2 Li2 Li1 129.22(7) . .
S2 Li2 Li1 57.73(4) 3_465 .
O6 Li2 Li1 73.14(6) . 1_545
O1 Li2 Li1 124.07(7) . 1_545
O8 Li2 Li1 112.63(7) . 1_545
O2 Li2 Li1 35.62(5) . 1_545
S2 Li2 Li1 59.04(4) 3_465 1_545
Li1 Li2 Li1 101.30(6) . 1_545

loop_
_geom_bond_atom_site_label_1
_geom_bond_atom_site_label_2
_geom_bond_distance
_geom_bond_site_symmetry_2
S1 O3 1.4434(8) 1_565
S1 O4 1.4659(7) 1_565
S1 O2 1.4742(7) 1_565
S1 O1 1.4821(7) .
S2 O8 1.4588(7) .
S2 O7 1.4626(8) 3_565
S2 O5 1.4784(7) .
S2 O6 1.4816(7) 3_565
S2 Li2 3.0063(15) 3_565
S2 Li1 3.0163(17) 3_565
O1 Li2 1.9408(18) .
O2 S1 1.4742(7) 1_545
O2 Li2 1.9653(18) .
O2 Li1 2.0076(18) 1_545
O3 S1 1.4434(8) 1_545
O4 S1 1.4659(7) 1_545
O4 Li1 1.9319(19) 3_565
O5 Li1 1.9120(19) 3_575
O6 S2 1.4816(7) 3_465
O6 Li2 1.9214(16) .
O6 Li1 1.9583(18) .
O7 S2 1.4626(8) 3_465
O8 Li2 1.9609(17) .
N1 H11 0.9540 .
N1 H14 0.9417 .
N2 H21 0.9459 .
N2 H22 0.9457 .
N2 H23 0.9508 .
Li1 O5 1.9120(19) 3_475
Li1 O4 1.9319(19) 3_465
Li1 O2 2.0076(18) 1_565
Li1 S2 3.0163(17) 3_465
Li1 Li2 3.229(2) .
Li1 Li2 3.247(2) 1_565
Li2 S2 3.0063(15) 3_465
Li2 Li1 3.247(2) 1_545

loop_
_geom_hbond_atom_site_label_D
_geom_hbond_atom_site_label_H
_geom_hbond_atom_site_label_A
_geom_hbond_distance_DH
_geom_hbond_distance_HA
_geom_hbond_distance_DA
_geom_hbond_angle_DHA
_geom_hbond_site_symmetry_A
N1 H11 S1 0.95 3.05 3.9929(12) 171.9 4
N1 H11 O3 0.95 1.85 2.7837(13) 166.9 4_565
N1 H14 S2 0.94 2.94 3.6457(10) 132.4 .
N1 H14 S2 0.94 3.31 3.7693(10) 112.6 3_465
N1 H14 O6 0.94 2.97 3.4276(12) 111.2 .
N1 H14 O8 0.94 2.29 3.1751(12) 156.8 .
N2 H21 S2 0.95 3.13 4.0685(12) 171.4 4_554
N2 H21 O7 0.95 1.86 2.7972(13) 171.1 2_564
N2 H22 S1 0.95 2.83 3.7357(10) 161.8 .
N2 H22 O1 0.95 2.08 3.0004(12) 163.2 .
N2 H22 O3 0.95 2.70 3.4679(13) 138.4 1_565
N2 H23 S1 0.95 3.30 3.8376(10) 117.5 1_545
N2 H23 S1 0.95 2.86 3.5429(10) 129.8 3_465
N2 H23 O2 0.95 2.91 3.4672(12) 119.0 .
N2 H23 O4 0.95 2.21 3.1225(13) 159.4 3_455
